data_4519295
loop_
_publ_author_name
'Zhang, He'
'Sun, Meng-Chan'
'Yang, Dandan'
'Li, Tong'
'Song, Mao-Ping'
'Niu, Jun-Long'

_publ_section_title
;
 Cobalt(II)-Catalyzed Activation of C(sp3)--H Bonds: Organic Oxidant
 Enabled Selective Functionalization
;
_journal_name_full 'ACS Catalysis'
_journal_page_first 1650
_journal_page_last 1656
_journal_paper_doi 10.1021/acscatal.1c05250
_journal_year 2022
_chemical_formula_moiety 'C26 H20 N2 O'
_chemical_formula_sum 'C26 H20 N2 O'
_chemical_formula_weight 376.44
_space_group_crystal_system monoclinic
_space_group_IT_number 15
_space_group_name_Hall '-C 2yc'
_space_group_name_H-M_alt 'C 1 2/c 1'
_atom_sites_solution_hydrogens geom
_atom_sites_solution_primary direct
_audit_creation_date 2019-11-04
_audit_creation_method
;
Olex2 1.2
(compiled 2018.05.29 svn.r3508 for OlexSys, GUI svn.r5506)
;
_cell_angle_alpha 90
_cell_angle_beta 96.0459(16)
_cell_angle_gamma 90
_cell_formula_units_Z 8
_cell_length_a 30.4714(6)
_cell_length_b 7.81348(13)
_cell_length_c 16.8852(3)
_cell_measurement_reflns_used 3129
_cell_measurement_temperature 293(2)
_cell_measurement_theta_max 70.8500
_cell_measurement_theta_min 5.7640
_cell_volume 3997.80(13)
_computing_cell_refinement 'CrysAlisPro 1.171.40.53 (Rigaku OD, 2019)'
_computing_data_collection 'CrysAlisPro 1.171.40.53 (Rigaku OD, 2019)'
_computing_data_reduction 'CrysAlisPro 1.171.40.53 (Rigaku OD, 2019)'
_computing_molecular_graphics 'Olex2 (Dolomanov et al., 2009)'
_computing_publication_material 'Olex2 (Dolomanov et al., 2009)'
_computing_structure_refinement 'ShelXL (Sheldrick, 2015)'
_computing_structure_solution 'ShelXS (Sheldrick, 2008)'
_diffrn_ambient_temperature 293(2)
_diffrn_detector 'CCD plate'
_diffrn_detector_area_resol_mean 16.2312
_diffrn_detector_type Eos
_diffrn_measured_fraction_theta_full 0.996
_diffrn_measured_fraction_theta_max 0.996
_diffrn_measurement_details
;
List of Runs (angles in degrees, time in seconds):

  # Type    Start    End  Width  t~exp~   \w     \q     \k     \f   Frames
--------------------------------------------------------------------------
  1  \w   -103.00  -5.00   0.50    1.50    --  -33.50 -77.00 -30.00  196
  2  \w   -101.00 -55.00   0.50    1.50    --  -33.50-153.00 -86.00   92
  3  \w    -43.00  -7.00   0.50    1.50    --  -33.50 -77.00  90.00   72
  4  \w     40.00  94.00   0.50    1.50    --   36.47  37.00 120.00  108
  5  \w    -21.00  15.00   0.50    1.50    --   36.47 -37.00 150.00   72
  6  \w     24.00  56.00   0.50    1.50    --   36.47 -77.00 120.00   64
  7  \w    -30.00  63.00   0.50    1.50    --   36.47 -77.00   0.00  186
  8  \w     28.00  59.00   0.50    1.50    --   36.47 -37.00 150.00   62
  9  \w    -16.00  10.00   0.50    1.50    --   36.47 -77.00 120.00   52
 10  \w     37.00 128.00   0.50   10.00    --  108.00 -30.00-120.00  182
 11  \w    125.00 160.00   0.50   10.00    --  108.00  45.00-120.00   70
 12  \w     42.00 105.00   0.50   10.00    --  108.00 -94.00  30.00  126
 13  \w    118.00 160.00   0.50   10.00    --  108.00 111.00-180.00   84
 14  \w     39.00 137.00   0.50   10.00    --  108.00 -77.00-120.00  196
 15  \w     59.00 108.00   0.50   10.00    --  108.00 -94.00 150.00   98
 16  \w    107.00 134.00   0.50   10.00    --  108.00 -30.00 -30.00   54
 17  \w     38.00  97.00   0.50   10.00    --  108.00 -30.00 -30.00  118
;
_diffrn_measurement_device 'four-circle diffractometer'
_diffrn_measurement_device_type 'Xcalibur, Eos, Gemini'
_diffrn_measurement_method '\w scans'
_diffrn_orient_matrix_type 'CrysAlisPro convention (1999,Acta A55,543-557)'
_diffrn_orient_matrix_UB_11 0.0206865000
_diffrn_orient_matrix_UB_12 -0.0424114000
_diffrn_orient_matrix_UB_13 -0.0771036000
_diffrn_orient_matrix_UB_21 -0.0461784000
_diffrn_orient_matrix_UB_22 0.0019844000
_diffrn_orient_matrix_UB_23 -0.0469118000
_diffrn_orient_matrix_UB_31 0.0050081000
_diffrn_orient_matrix_UB_32 0.1925062000
_diffrn_orient_matrix_UB_33 -0.0164810000
_diffrn_radiation_monochromator graphite
_diffrn_radiation_probe x-ray
_diffrn_radiation_type CuK\a
_diffrn_radiation_wavelength 1.54184
_diffrn_reflns_av_R_equivalents 0.0189
_diffrn_reflns_av_unetI/netI 0.0230
_diffrn_reflns_Laue_measured_fraction_full 0.996
_diffrn_reflns_Laue_measured_fraction_max 0.996
_diffrn_reflns_limit_h_max 36
_diffrn_reflns_limit_h_min -34
_diffrn_reflns_limit_k_max 9
_diffrn_reflns_limit_k_min -5
_diffrn_reflns_limit_l_max 13
_diffrn_reflns_limit_l_min -20
_diffrn_reflns_number 7268
_diffrn_reflns_point_group_measured_fraction_full 0.996
_diffrn_reflns_point_group_measured_fraction_max 0.996
_diffrn_reflns_theta_full 67.039
_diffrn_reflns_theta_max 67.039
_diffrn_reflns_theta_min 5.750
_diffrn_source 'fine-focus sealed X-ray tube'
_diffrn_source_type 'Enhance (Cu) X-ray Source'
_exptl_absorpt_coefficient_mu 0.600
_exptl_absorpt_correction_T_max 1.00000
_exptl_absorpt_correction_T_min 0.89416
_exptl_absorpt_correction_type multi-scan
_exptl_absorpt_process_details
;
CrysAlisPro 1.171.40.53 (Rigaku Oxford Diffraction, 2019)
Empirical absorption correction using spherical harmonics,
 implemented in SCALE3 ABSPACK scaling algorithm.
;
_exptl_crystal_colour colourless
_exptl_crystal_colour_primary colourless
_exptl_crystal_density_diffrn 1.251
_exptl_crystal_description prism
_exptl_crystal_F_000 1584
_exptl_crystal_size_max 0.16
_exptl_crystal_size_mid 0.12
_exptl_crystal_size_min 0.1
_refine_diff_density_max 0.152
_refine_diff_density_min -0.184
_refine_diff_density_rms 0.036
_refine_ls_extinction_method none
_refine_ls_goodness_of_fit_ref 1.029
_refine_ls_hydrogen_treatment constr
_refine_ls_matrix_type full
_refine_ls_number_parameters 263
_refine_ls_number_reflns 3561
_refine_ls_number_restraints 0
_refine_ls_restrained_S_all 1.029
_refine_ls_R_factor_all 0.0535
_refine_ls_R_factor_gt 0.0457
_refine_ls_shift/su_max 0.001
_refine_ls_shift/su_mean 0.000
_refine_ls_structure_factor_coef Fsqd
_refine_ls_weighting_details 'w=1/[\s^2^(Fo^2^)+(0.0778P)^2^+0.9267P] where P=(Fo^2^+2Fc^2^)/3'
_refine_ls_weighting_scheme calc
_refine_ls_wR_factor_gt 0.1261
_refine_ls_wR_factor_ref 0.1363
_reflns_Friedel_coverage 0.000
_reflns_number_gt 2968
_reflns_number_total 3561
_reflns_threshold_expression 'I > 2\s(I)'
_cod_data_source_file cs1c05250_si_002.cif
_cod_data_source_block 201911274
_cod_original_cell_volume 3997.79(12)
_cod_database_code 4519295
_shelx_shelxl_version_number 2014/7
_chemical_oxdiff_formula C40H40O2N4Cl4
_shelx_space_group_comment
;
The symmetry employed for this shelxl refinement is uniquely defined
by the following loop, which should always be used as a source of
symmetry information in preference to the above space-group names.
They are only intended as comments.
;
_shelx_estimated_absorpt_t_max 0.942
_shelx_estimated_absorpt_t_min 0.910
_reflns_odcompleteness_completeness 99.59
_reflns_odcompleteness_iscentric 1
_reflns_odcompleteness_theta 66.97
_olex2_refinement_description
;
1. Fixed Uiso
 At 1.2 times of:
  All C(H) groups
 At 1.5 times of:
  All C(H,H,H) groups
2.a Aromatic/amide H refined with riding coordinates:
 C2(H2), C3(H3), C4(H4), C5(H5), C6(H6), C8(H8), C9(H9), C10(H10), C11(H11),
 C12(H12), C16(H16), C17(H17), C19(H19), C23(H23), C24(H24), C25(H25), C26(H26)
2.b Idealised Me refined as rotating group:
 C20(H20A,H20B,H20C)
;
_olex2_submission_special_instructions 'No special instructions were received'
_oxdiff_exptl_absorpt_empirical_details
;
Empirical correction (ABSPACK) includes:
- Absorption correction using spherical harmonics
- Frame scaling
;
_oxdiff_exptl_absorpt_empirical_full_max 1.237
_oxdiff_exptl_absorpt_empirical_full_min 0.882

loop_
_space_group_symop_operation_xyz
'x, y, z'
'-x, y, -z+1/2'
'x+1/2, y+1/2, z'
'-x+1/2, y+1/2, -z+1/2'
'-x, -y, -z'
'x, -y, z-1/2'
'-x+1/2, -y+1/2, -z'
'x+1/2, -y+1/2, z-1/2'

loop_
_atom_site_label
_atom_site_type_symbol
_atom_site_fract_x
_atom_site_fract_y
_atom_site_fract_z
_atom_site_U_iso_or_equiv
_atom_site_adp_type
_atom_site_occupancy
_atom_site_site_symmetry_order
_atom_site_calc_flag
_atom_site_refinement_flags_posn
_atom_site_refinement_flags_adp
_atom_site_refinement_flags_occupancy
_atom_site_disorder_assembly
_atom_site_disorder_group
C1 C 0.40628(5) 0.01817(18) 0.55450(8) 0.0438(3) Uani 1 1 d . . . . .
C2 C 0.44209(7) -0.0651(3) 0.52985(11) 0.0752(6) Uani 1 1 d . . . . .
H2 H 0.4497 -0.0467 0.4786 0.090 Uiso 1 1 calc R . . . .
C3 C 0.46703(8) -0.1760(3) 0.58001(13) 0.0859(7) Uani 1 1 d . . . . .
H3 H 0.4911 -0.2321 0.5622 0.103 Uiso 1 1 calc R . . . .
C4 C 0.45644(7) -0.2036(2) 0.65603(12) 0.0687(5) Uani 1 1 d . . . . .
H4 H 0.4733 -0.2779 0.6899 0.082 Uiso 1 1 calc R . . . .
C5 C 0.42115(7) -0.1213(2) 0.68128(10) 0.0676(5) Uani 1 1 d . . . . .
H5 H 0.4138 -0.1397 0.7327 0.081 Uiso 1 1 calc R . . . .
C6 C 0.39597(6) -0.0098(2) 0.63091(9) 0.0554(4) Uani 1 1 d . . . . .
H6 H 0.3720 0.0462 0.6489 0.066 Uiso 1 1 calc R . . . .
C7 C 0.35118(5) 0.26110(19) 0.53941(8) 0.0433(3) Uani 1 1 d . . . . .
C8 C 0.37071(5) 0.4102(2) 0.57101(10) 0.0566(4) Uani 1 1 d . . . . .
H8 H 0.3996 0.4361 0.5624 0.068 Uiso 1 1 calc R . . . .
C9 C 0.34747(7) 0.5201(2) 0.61513(12) 0.0700(5) Uani 1 1 d . . . . .
H9 H 0.3607 0.6202 0.6356 0.084 Uiso 1 1 calc R . . . .
C10 C 0.30476(7) 0.4827(3) 0.62913(11) 0.0708(5) Uani 1 1 d . . . . .
H10 H 0.2894 0.5562 0.6596 0.085 Uiso 1 1 calc R . . . .
C11 C 0.28517(6) 0.3361(3) 0.59780(10) 0.0647(5) Uani 1 1 d . . . . .
H11 H 0.2563 0.3107 0.6068 0.078 Uiso 1 1 calc R . . . .
C12 C 0.30795(5) 0.2258(2) 0.55291(9) 0.0519(4) Uani 1 1 d . . . . .
H12 H 0.2942 0.1273 0.5316 0.062 Uiso 1 1 calc R . . . .
C13 C 0.37850(4) 0.13415(18) 0.49612(8) 0.0420(3) Uani 1 1 d . . . . .
C14 C 0.35058(5) 0.0338(2) 0.43216(8) 0.0458(3) Uani 1 1 d . . . . .
C15 C 0.34230(5) 0.1145(2) 0.35810(8) 0.0498(4) Uani 1 1 d . . . . .
C16 C 0.31632(6) 0.0321(3) 0.29725(9) 0.0616(4) Uani 1 1 d . . . . .
H16 H 0.3108 0.0846 0.2478 0.074 Uiso 1 1 calc R . . . .
C17 C 0.29871(6) -0.1269(3) 0.30950(10) 0.0639(5) Uani 1 1 d . . . . .
H17 H 0.2815 -0.1804 0.2680 0.077 Uiso 1 1 calc R . . . .
C18 C 0.30623(6) -0.2088(2) 0.38290(11) 0.0601(4) Uani 1 1 d . . . . .
C19 C 0.33271(5) -0.1259(2) 0.44345(10) 0.0543(4) Uani 1 1 d . . . . .
H19 H 0.3385 -0.1793 0.4927 0.065 Uiso 1 1 calc R . . . .
C20 C 0.28599(8) -0.3809(3) 0.39653(15) 0.0855(7) Uani 1 1 d . . . . .
H20A H 0.3037 -0.4398 0.4384 0.128 Uiso 1 1 calc GR . . . .
H20B H 0.2847 -0.4473 0.3485 0.128 Uiso 1 1 calc GR . . . .
H20C H 0.2567 -0.3654 0.4114 0.128 Uiso 1 1 calc GR . . . .
C21 C 0.39494(5) 0.3184(2) 0.39050(8) 0.0463(3) Uani 1 1 d . . . . .
C22 C 0.42172(5) 0.4693(2) 0.37306(9) 0.0517(4) Uani 1 1 d . . . . .
C23 C 0.40768(9) 0.5754(3) 0.31043(13) 0.0939(8) Uani 1 1 d . . . . .
H23 H 0.3811 0.5555 0.2793 0.113 Uiso 1 1 calc R . . . .
C24 C 0.43405(12) 0.7119(4) 0.29512(16) 0.1225(12) Uani 1 1 d . . . . .
H24 H 0.4253 0.7863 0.2534 0.147 Uiso 1 1 calc R . . . .
C25 C 0.47307(9) 0.7382(3) 0.34103(14) 0.0877(7) Uani 1 1 d . . . . .
H25 H 0.4914 0.8291 0.3309 0.105 Uiso 1 1 calc R . . . .
C26 C 0.48438(7) 0.6272(3) 0.40218(12) 0.0685(5) Uani 1 1 d . . . . .
H26 H 0.5111 0.6440 0.4334 0.082 Uiso 1 1 calc R . . . .
N2 N 0.45908(5) 0.49575(18) 0.41949(9) 0.0582(4) Uani 1 1 d . . . . .
N1 N 0.36161(4) 0.27323(18) 0.34280(7) 0.0536(3) Uani 1 1 d . . . . .
O1 O 0.41098(3) 0.23231(14) 0.45688(6) 0.0477(3) Uani 1 1 d . . . . .

loop_
_atom_site_aniso_label
_atom_site_aniso_U_11
_atom_site_aniso_U_22
_atom_site_aniso_U_33
_atom_site_aniso_U_23
_atom_site_aniso_U_13
_atom_site_aniso_U_12
C1 0.0473(7) 0.0439(7) 0.0390(7) 0.0002(6) -0.0009(6) 0.0014(6)
C2 0.0781(12) 0.0933(14) 0.0556(10) 0.0147(10) 0.0132(9) 0.0392(11)
C3 0.0836(14) 0.0980(16) 0.0754(13) 0.0123(12) 0.0051(11) 0.0456(13)
C4 0.0783(12) 0.0573(10) 0.0647(10) 0.0108(8) -0.0192(9) 0.0107(9)
C5 0.0873(13) 0.0690(11) 0.0447(8) 0.0138(8) -0.0020(8) 0.0022(10)
C6 0.0615(9) 0.0591(9) 0.0456(8) 0.0068(7) 0.0061(7) 0.0044(7)
C7 0.0442(7) 0.0474(7) 0.0372(7) 0.0025(6) -0.0013(5) 0.0047(6)
C8 0.0520(8) 0.0544(9) 0.0626(9) -0.0077(7) 0.0017(7) -0.0002(7)
C9 0.0757(12) 0.0576(10) 0.0746(11) -0.0197(9) -0.0020(9) 0.0060(9)
C10 0.0717(11) 0.0775(12) 0.0627(10) -0.0177(9) 0.0050(8) 0.0235(10)
C11 0.0482(8) 0.0901(13) 0.0561(9) -0.0056(9) 0.0073(7) 0.0115(9)
C12 0.0471(8) 0.0613(9) 0.0470(8) -0.0056(7) 0.0036(6) -0.0007(7)
C13 0.0423(7) 0.0476(7) 0.0360(6) 0.0026(6) 0.0036(5) 0.0015(6)
C14 0.0436(7) 0.0537(8) 0.0397(7) -0.0051(6) 0.0030(5) 0.0068(6)
C15 0.0465(8) 0.0641(9) 0.0386(7) -0.0026(6) 0.0037(6) 0.0060(7)
C16 0.0571(9) 0.0875(12) 0.0392(8) -0.0057(8) 0.0006(6) 0.0031(9)
C17 0.0555(9) 0.0805(12) 0.0539(9) -0.0231(8) -0.0027(7) 0.0012(9)
C18 0.0541(9) 0.0577(9) 0.0668(10) -0.0141(8) -0.0015(7) 0.0040(7)
C19 0.0552(9) 0.0542(9) 0.0523(8) -0.0015(7) -0.0004(7) 0.0028(7)
C20 0.0833(14) 0.0647(12) 0.1025(16) -0.0110(11) -0.0184(12) -0.0085(10)
C21 0.0460(7) 0.0572(8) 0.0363(6) 0.0056(6) 0.0066(6) 0.0097(6)
C22 0.0566(8) 0.0571(9) 0.0417(7) 0.0073(6) 0.0072(6) 0.0066(7)
C23 0.1016(16) 0.1015(17) 0.0716(13) 0.0418(12) -0.0242(12) -0.0247(14)
C24 0.152(3) 0.117(2) 0.0900(17) 0.0636(17) -0.0296(17) -0.042(2)
C25 0.1106(18) 0.0797(14) 0.0726(13) 0.0203(11) 0.0085(12) -0.0282(13)
C26 0.0686(11) 0.0663(11) 0.0705(11) 0.0079(9) 0.0066(9) -0.0064(9)
N2 0.0550(7) 0.0587(8) 0.0604(8) 0.0123(6) 0.0035(6) 0.0022(6)
N1 0.0545(7) 0.0668(8) 0.0389(6) 0.0058(6) 0.0017(5) 0.0052(6)
O1 0.0421(5) 0.0592(6) 0.0414(5) 0.0104(4) 0.0033(4) 0.0032(4)

loop_
_atom_type_symbol
_atom_type_description
_atom_type_scat_dispersion_real
_atom_type_scat_dispersion_imag
_atom_type_scat_source
C C 0.0181 0.0091 'International Tables Vol C Tables 4.2.6.8 and 6.1.1.4'
H H 0.0000 0.0000 'International Tables Vol C Tables 4.2.6.8 and 6.1.1.4'
N N 0.0311 0.0180 'International Tables Vol C Tables 4.2.6.8 and 6.1.1.4'
O O 0.0492 0.0322 'International Tables Vol C Tables 4.2.6.8 and 6.1.1.4'

loop_
_geom_angle_atom_site_label_1
_geom_angle_atom_site_label_2
_geom_angle_atom_site_label_3
_geom_angle
_geom_angle_site_symmetry_1
_geom_angle_site_symmetry_3
_geom_angle_publ_flag
C2 C1 C6 118.43(15) . . ?
C2 C1 C13 119.34(13) . . ?
C6 C1 C13 122.21(13) . . ?
C1 C2 H2 119.5 . . ?
C1 C2 C3 120.99(18) . . ?
C3 C2 H2 119.5 . . ?
C2 C3 H3 119.9 . . ?
C4 C3 C2 120.21(19) . . ?
C4 C3 H3 119.9 . . ?
C3 C4 H4 120.3 . . ?
C5 C4 C3 119.35(16) . . ?
C5 C4 H4 120.3 . . ?
C4 C5 H5 119.7 . . ?
C4 C5 C6 120.56(17) . . ?
C6 C5 H5 119.7 . . ?
C1 C6 C5 120.45(16) . . ?
C1 C6 H6 119.8 . . ?
C5 C6 H6 119.8 . . ?
C8 C7 C13 119.65(13) . . ?
C12 C7 C8 118.64(14) . . ?
C12 C7 C13 121.56(13) . . ?
C7 C8 H8 119.8 . . ?
C9 C8 C7 120.39(16) . . ?
C9 C8 H8 119.8 . . ?
C8 C9 H9 119.7 . . ?
C10 C9 C8 120.52(17) . . ?
C10 C9 H9 119.7 . . ?
C9 C10 H10 120.3 . . ?
C11 C10 C9 119.44(17) . . ?
C11 C10 H10 120.3 . . ?
C10 C11 H11 119.7 . . ?
C10 C11 C12 120.60(17) . . ?
C12 C11 H11 119.7 . . ?
C7 C12 H12 119.8 . . ?
C11 C12 C7 120.41(16) . . ?
C11 C12 H12 119.8 . . ?
C1 C13 C7 111.65(11) . . ?
C14 C13 C1 112.53(12) . . ?
C14 C13 C7 112.45(11) . . ?
O1 C13 C1 104.33(10) . . ?
O1 C13 C7 107.72(11) . . ?
O1 C13 C14 107.64(11) . . ?
C15 C14 C13 115.91(14) . . ?
C19 C14 C13 124.51(13) . . ?
C19 C14 C15 119.56(14) . . ?
C14 C15 N1 121.42(13) . . ?
C16 C15 C14 119.15(16) . . ?
C16 C15 N1 119.34(14) . . ?
C15 C16 H16 119.7 . . ?
C17 C16 C15 120.56(16) . . ?
C17 C16 H16 119.7 . . ?
C16 C17 H17 119.4 . . ?
C16 C17 C18 121.22(15) . . ?
C18 C17 H17 119.4 . . ?
C17 C18 C19 117.86(17) . . ?
C17 C18 C20 120.98(17) . . ?
C19 C18 C20 121.16(18) . . ?
C14 C19 C18 121.63(16) . . ?
C14 C19 H19 119.2 . . ?
C18 C19 H19 119.2 . . ?
C18 C20 H20A 109.5 . . ?
C18 C20 H20B 109.5 . . ?
C18 C20 H20C 109.5 . . ?
H20A C20 H20B 109.5 . . ?
H20A C20 H20C 109.5 . . ?
H20B C20 H20C 109.5 . . ?
N1 C21 C22 120.83(13) . . ?
N1 C21 O1 125.35(15) . . ?
O1 C21 C22 113.69(13) . . ?
C23 C22 C21 119.95(16) . . ?
N2 C22 C21 117.52(13) . . ?
N2 C22 C23 122.52(17) . . ?
C22 C23 H23 121.0 . . ?
C24 C23 C22 118.1(2) . . ?
C24 C23 H23 121.0 . . ?
C23 C24 H24 120.0 . . ?
C25 C24 C23 120.1(2) . . ?
C25 C24 H24 120.0 . . ?
C24 C25 H25 121.0 . . ?
C24 C25 C26 118.0(2) . . ?
C26 C25 H25 121.0 . . ?
C25 C26 H26 118.4 . . ?
N2 C26 C25 123.3(2) . . ?
N2 C26 H26 118.4 . . ?
C22 N2 C26 117.97(15) . . ?
C21 N1 C15 116.57(13) . . ?
C21 O1 C13 115.63(11) . . ?

loop_
_geom_bond_atom_site_label_1
_geom_bond_atom_site_label_2
_geom_bond_distance
_geom_bond_site_symmetry_2
_geom_bond_publ_flag
C1 C2 1.372(2) . ?
C1 C6 1.377(2) . ?
C1 C13 1.5277(18) . ?
C2 H2 0.9300 . ?
C2 C3 1.382(3) . ?
C3 H3 0.9300 . ?
C3 C4 1.373(3) . ?
C4 H4 0.9300 . ?
C4 C5 1.360(3) . ?
C5 H5 0.9300 . ?
C5 C6 1.390(2) . ?
C6 H6 0.9300 . ?
C7 C8 1.389(2) . ?
C7 C12 1.388(2) . ?
C7 C13 1.529(2) . ?
C8 H8 0.9300 . ?
C8 C9 1.380(3) . ?
C9 H9 0.9300 . ?
C9 C10 1.378(3) . ?
C10 H10 0.9300 . ?
C10 C11 1.372(3) . ?
C11 H11 0.9300 . ?
C11 C12 1.382(2) . ?
C12 H12 0.9300 . ?
C13 C14 1.5203(19) . ?
C13 O1 1.4646(17) . ?
C14 C15 1.400(2) . ?
C14 C19 1.383(2) . ?
C15 C16 1.388(2) . ?
C15 N1 1.408(2) . ?
C16 H16 0.9300 . ?
C16 C17 1.377(3) . ?
C17 H17 0.9300 . ?
C17 C18 1.392(3) . ?
C18 C19 1.394(2) . ?
C18 C20 1.507(3) . ?
C19 H19 0.9300 . ?
C20 H20A 0.9600 . ?
C20 H20B 0.9600 . ?
C20 H20C 0.9600 . ?
C21 C22 1.481(2) . ?
C21 N1 1.278(2) . ?
C21 O1 1.3536(17) . ?
C22 C23 1.376(2) . ?
C22 N2 1.329(2) . ?
C23 H23 0.9300 . ?
C23 C24 1.376(3) . ?
C24 H24 0.9300 . ?
C24 C25 1.365(4) . ?
C25 H25 0.9300 . ?
C25 C26 1.364(3) . ?
C26 H26 0.9300 . ?
C26 N2 1.335(2) . ?

loop_
_geom_torsion_atom_site_label_1
_geom_torsion_atom_site_label_2
_geom_torsion_atom_site_label_3
_geom_torsion_atom_site_label_4
_geom_torsion
_geom_torsion_site_symmetry_1
_geom_torsion_site_symmetry_2
_geom_torsion_site_symmetry_3
_geom_torsion_site_symmetry_4
_geom_torsion_publ_flag
C1 C2 C3 C4 -0.5(4) . . . . ?
C1 C13 C14 C15 -148.97(13) . . . . ?
C1 C13 C14 C19 32.51(19) . . . . ?
C1 C13 O1 C21 166.43(11) . . . . ?
C2 C1 C6 C5 -0.6(3) . . . . ?
C2 C1 C13 C7 -160.13(17) . . . . ?
C2 C1 C13 C14 72.3(2) . . . . ?
C2 C1 C13 O1 -44.1(2) . . . . ?
C2 C3 C4 C5 0.2(4) . . . . ?
C3 C4 C5 C6 -0.1(3) . . . . ?
C4 C5 C6 C1 0.3(3) . . . . ?
C6 C1 C2 C3 0.7(3) . . . . ?
C6 C1 C13 C7 21.7(2) . . . . ?
C6 C1 C13 C14 -105.86(16) . . . . ?
C6 C1 C13 O1 137.75(15) . . . . ?
C7 C8 C9 C10 0.7(3) . . . . ?
C7 C13 C14 C15 83.91(15) . . . . ?
C7 C13 C14 C19 -94.60(17) . . . . ?
C7 C13 O1 C21 -74.79(14) . . . . ?
C8 C7 C12 C11 -0.8(2) . . . . ?
C8 C7 C13 C1 81.55(17) . . . . ?
C8 C7 C13 C14 -150.87(14) . . . . ?
C8 C7 C13 O1 -32.44(17) . . . . ?
C8 C9 C10 C11 -1.0(3) . . . . ?
C9 C10 C11 C12 0.4(3) . . . . ?
C10 C11 C12 C7 0.5(3) . . . . ?
C12 C7 C8 C9 0.2(2) . . . . ?
C12 C7 C13 C1 -93.91(16) . . . . ?
C12 C7 C13 C14 33.67(18) . . . . ?
C12 C7 C13 O1 152.11(13) . . . . ?
C13 C1 C2 C3 -177.6(2) . . . . ?
C13 C1 C6 C5 177.61(16) . . . . ?
C13 C7 C8 C9 -175.35(15) . . . . ?
C13 C7 C12 C11 174.67(14) . . . . ?
C13 C14 C15 C16 -178.75(13) . . . . ?
C13 C14 C15 N1 4.6(2) . . . . ?
C13 C14 C19 C18 177.97(14) . . . . ?
C14 C13 O1 C21 46.69(16) . . . . ?
C14 C15 C16 C17 0.3(2) . . . . ?
C14 C15 N1 C21 17.3(2) . . . . ?
C15 C14 C19 C18 -0.5(2) . . . . ?
C15 C16 C17 C18 0.3(3) . . . . ?
C16 C15 N1 C21 -159.28(15) . . . . ?
C16 C17 C18 C19 -0.9(3) . . . . ?
C16 C17 C18 C20 178.55(18) . . . . ?
C17 C18 C19 C14 1.0(2) . . . . ?
C19 C14 C15 C16 -0.2(2) . . . . ?
C19 C14 C15 N1 -176.79(14) . . . . ?
C20 C18 C19 C14 -178.44(17) . . . . ?
C21 C22 C23 C24 -178.5(3) . . . . ?
C21 C22 N2 C26 177.18(15) . . . . ?
C22 C21 N1 C15 170.77(13) . . . . ?
C22 C21 O1 C13 154.58(12) . . . . ?
C22 C23 C24 C25 0.5(5) . . . . ?
C23 C22 N2 C26 -2.5(3) . . . . ?
C23 C24 C25 C26 -0.8(5) . . . . ?
C24 C25 C26 N2 -0.6(4) . . . . ?
C25 C26 N2 C22 2.2(3) . . . . ?
N2 C22 C23 C24 1.2(4) . . . . ?
N1 C15 C16 C17 176.97(15) . . . . ?
N1 C21 C22 C23 8.3(3) . . . . ?
N1 C21 C22 N2 -171.39(15) . . . . ?
N1 C21 O1 C13 -29.5(2) . . . . ?
O1 C13 C14 C15 -34.57(16) . . . . ?
O1 C13 C14 C19 146.91(14) . . . . ?
O1 C21 C22 C23 -175.61(18) . . . . ?
O1 C21 C22 N2 4.7(2) . . . . ?
O1 C21 N1 C15 -4.9(2) . . . . ?
